data_4502590
loop_
_publ_author_name
'Wang, Xiu-Li'
'Chen, Yong-Qiang'
'Gao, Qiang'
'Lin, Hong-Yan'
'Liu, Guo-Cheng'
'Zhang, Jin-Xia'
'Tian, Ai-Xiang'

_publ_section_title
;
 Coordination Behavior of 5,6-Substituted 1,10-Phenanthroline Derivatives
 and Structural Diversities by Coligands in the Construction of Lead(II)
 Complexes
;
_journal_issue 5
_journal_name_full 'Crystal Growth &amp; Design'
_journal_page_first 2174
_journal_paper_doi 10.1021/cg901431r
_journal_volume 10
_journal_year 2010
_chemical_formula_sum 'C27 H15 N4 O5 Pb'
_chemical_formula_weight 682.63
_chemical_name_systematic
; 
 ? 
;
_space_group_IT_number 15
_symmetry_cell_setting monoclinic
_symmetry_space_group_name_Hall '-C 2yc'
_symmetry_space_group_name_H-M 'C 1 2/c 1'
_atom_sites_solution_hydrogens geom
_atom_sites_solution_primary direct
_atom_sites_solution_secondary difmap
_audit_creation_method SHELXL-97
_cell_angle_alpha 90.00
_cell_angle_beta 110.61(8)
_cell_angle_gamma 90.00
_cell_formula_units_Z 8
_cell_length_a 14.517(18)
_cell_length_b 16.34(2)
_cell_length_c 20.00(2)
_cell_measurement_temperature 296(2)
_cell_measurement_theta_max 25.00
_cell_measurement_theta_min 1.95
_cell_volume 4441(9)
_computing_cell_refinement 'SMART (Bruker, 2001)'
_computing_data_collection 'SMART (Bruker, 2001)'
_computing_data_reduction 'SAINT+ (Bruker, 1999)'
_computing_molecular_graphics 'PLATON (Spek, 2003)'
_computing_publication_material 'SHELXTL (1998)'
_computing_structure_refinement 'SHELXL-97 (Sheldrick, 1997)'
_computing_structure_solution 'SHELXS-97 (Sheldrick, 1990)'
_diffrn_ambient_temperature 296(2)
_diffrn_measured_fraction_theta_full 0.999
_diffrn_measured_fraction_theta_max 0.999
_diffrn_measurement_device_type 'CCD area detector'
_diffrn_measurement_method 'phi and omega scans'
_diffrn_radiation_monochromator graphite
_diffrn_radiation_source 'fine-focus sealed tube'
_diffrn_radiation_type MoK\a
_diffrn_radiation_wavelength 0.71073
_diffrn_reflns_av_R_equivalents 0.0314
_diffrn_reflns_av_sigmaI/netI 0.0344
_diffrn_reflns_limit_h_max 16
_diffrn_reflns_limit_h_min -17
_diffrn_reflns_limit_k_max 19
_diffrn_reflns_limit_k_min -11
_diffrn_reflns_limit_l_max 23
_diffrn_reflns_limit_l_min -22
_diffrn_reflns_number 11032
_diffrn_reflns_theta_full 25.00
_diffrn_reflns_theta_max 25.00
_diffrn_reflns_theta_min 1.95
_exptl_absorpt_coefficient_mu 7.649
_exptl_absorpt_correction_T_max 0.272
_exptl_absorpt_correction_T_min 0.159
_exptl_absorpt_correction_type empirical
_exptl_absorpt_process_details SADABS
_exptl_crystal_colour YELLOW
_exptl_crystal_density_diffrn 2.042
_exptl_crystal_density_method 'not measured'
_exptl_crystal_description BLOCK
_exptl_crystal_F_000 2616
_exptl_crystal_size_max 0.29
_exptl_crystal_size_mid 0.21
_exptl_crystal_size_min 0.17
_refine_diff_density_max 1.065
_refine_diff_density_min -0.636
_refine_diff_density_rms 0.097
_refine_ls_extinction_method none
_refine_ls_goodness_of_fit_ref 1.035
_refine_ls_hydrogen_treatment constr
_refine_ls_matrix_type full
_refine_ls_number_parameters 334
_refine_ls_number_reflns 3904
_refine_ls_number_restraints 0
_refine_ls_restrained_S_all 1.035
_refine_ls_R_factor_all 0.0357
_refine_ls_R_factor_gt 0.0252
_refine_ls_shift/su_max 0.001
_refine_ls_shift/su_mean 0.000
_refine_ls_structure_factor_coef Fsqd
_refine_ls_weighting_details 'calc w=1/[\s^2^(Fo^2^)+(0.0250P)^2^+0.0000P] where P=(Fo^2^+2Fc^2^)/3'
_refine_ls_weighting_scheme calc
_refine_ls_wR_factor_gt 0.0512
_refine_ls_wR_factor_ref 0.0536
_reflns_number_gt 3247
_reflns_number_total 3904
_reflns_threshold_expression >2sigma(I)
_cod_data_source_file cg901431r_si_002.cif
_cod_data_source_block compound4
_cod_depositor_comments
;
The following automatic conversions were performed:

'_symmetry_cell_setting' value 'Monoclinic' changed to 'monoclinic'
according to /home/saulius/struct/CIF-dictionaries/cif_core.dic
dictionary named 'cif_core.dic' version 2.4.2 from 2011-04-26.

Automatic conversion script
Id: cif_fix_values 1715 2011-07-08 13:25:40Z adriana 
;
_cod_original_sg_symbol_H-M 'C 2/c'
_cod_database_code 4502590

loop_
_symmetry_equiv_pos_as_xyz
'x, y, z'
'-x, y, -z+1/2'
'x+1/2, y+1/2, z'
'-x+1/2, y+1/2, -z+1/2'
'-x, -y, -z'
'x, -y, z-1/2'
'-x+1/2, -y+1/2, -z'
'x+1/2, -y+1/2, z-1/2'

loop_
_atom_site_label
_atom_site_type_symbol
_atom_site_fract_x
_atom_site_fract_y
_atom_site_fract_z
_atom_site_U_iso_or_equiv
_atom_site_adp_type
_atom_site_occupancy
_atom_site_symmetry_multiplicity
_atom_site_calc_flag
_atom_site_refinement_flags
Pb1 Pb 0.050800(13) 0.356596(10) -0.324107(9) 0.03035(7) Uani 1 1 d .
O1 O -0.1221(2) 0.38552(19) -0.39667(18) 0.0441(9) Uani 1 1 d .
O2 O -0.1675(3) 0.44673(19) -0.31390(17) 0.0482(9) Uani 1 1 d .
O3 O -0.0613(2) 0.6081(2) -0.56191(16) 0.0446(9) Uani 1 1 d .
O4 O -0.2062(2) 0.63750(19) -0.64168(16) 0.0425(8) Uani 1 1 d .
N1 N 0.1296(3) 0.2258(2) -0.24776(18) 0.0300(9) Uani 1 1 d .
N2 N 0.0020(3) 0.2217(2) -0.38501(18) 0.0278(8) Uani 1 1 d .
N3 N 0.0173(3) -0.0801(2) -0.36869(18) 0.0297(9) Uani 1 1 d .
N4 N 0.1228(3) -0.0764(2) -0.25600(17) 0.0276(8) Uani 1 1 d .
H4A H 0.1632 -0.0937 -0.2221 0.033 Uiso 1 1 d R
C1 C 0.1909(3) 0.2287(3) -0.1803(2) 0.0337(11) Uani 1 1 d .
H1A H 0.2108 0.2797 -0.1597 0.040 Uiso 1 1 calc R
C2 C 0.2266(4) 0.1599(3) -0.1392(2) 0.0360(12) Uani 1 1 d .
H2A H 0.2688 0.1651 -0.0921 0.043 Uiso 1 1 calc R
C3 C 0.1997(3) 0.0848(3) -0.1682(2) 0.0318(11) Uani 1 1 d .
H3A H 0.2232 0.0380 -0.1411 0.038 Uiso 1 1 calc R
C4 C 0.1361(3) 0.0782(2) -0.2395(2) 0.0253(10) Uani 1 1 d .
C5 C 0.1017(3) 0.0039(2) -0.2772(2) 0.0244(10) Uani 1 1 d .
C6 C 0.0373(3) 0.0005(2) -0.3462(2) 0.0260(10) Uani 1 1 d .
C7 C 0.0002(3) 0.0734(3) -0.3851(2) 0.0255(10) Uani 1 1 d .
C8 C -0.0649(3) 0.0753(3) -0.4557(2) 0.0349(11) Uani 1 1 d .
H8A H -0.0876 0.0266 -0.4800 0.042 Uiso 1 1 calc R
C9 C -0.0951(4) 0.1483(3) -0.4889(2) 0.0380(12) Uani 1 1 d .
H9A H -0.1383 0.1498 -0.5360 0.046 Uiso 1 1 calc R
C10 C -0.0609(4) 0.2209(3) -0.4517(2) 0.0374(12) Uani 1 1 d .
H10A H -0.0829 0.2705 -0.4746 0.045 Uiso 1 1 calc R
C11 C 0.0331(3) 0.1492(2) -0.3509(2) 0.0245(9) Uani 1 1 d .
C12 C 0.1014(3) 0.1509(2) -0.2777(2) 0.0244(9) Uani 1 1 d .
C13 C 0.0704(3) -0.1241(3) -0.3132(2) 0.0290(11) Uani 1 1 d .
C14 C 0.0740(3) -0.2139(3) -0.3108(2) 0.0251(10) Uani 1 1 d .
C15 C 0.1207(3) -0.2551(3) -0.2468(2) 0.0322(11) Uani 1 1 d .
H15A H 0.1499 -0.2254 -0.2051 0.039 Uiso 1 1 calc R
C19 C 0.0313(3) -0.2599(3) -0.3718(2) 0.0343(11) Uani 1 1 d .
H19A H -0.0010 -0.2334 -0.4148 0.041 Uiso 1 1 calc R
C20 C -0.1611(3) 0.4434(3) -0.3746(3) 0.0350(11) Uani 1 1 d .
C21 C -0.2015(3) 0.5130(2) -0.4254(2) 0.0275(10) Uani 1 1 d .
C22 C -0.2745(3) 0.5634(3) -0.4185(2) 0.0328(11) Uani 1 1 d .
H22A H -0.2980 0.5545 -0.3815 0.039 Uiso 1 1 calc R
C23 C -0.3126(3) 0.6266(3) -0.4660(3) 0.0390(12) Uani 1 1 d .
H23A H -0.3620 0.6597 -0.4613 0.047 Uiso 1 1 calc R
C24 C -0.2768(3) 0.6407(3) -0.5212(2) 0.0348(11) Uani 1 1 d .
H24A H -0.3043 0.6816 -0.5546 0.042 Uiso 1 1 calc R
C25 C -0.2002(3) 0.5938(3) -0.5259(2) 0.0280(10) Uani 1 1 d .
C26 C -0.1532(4) 0.6139(3) -0.5801(2) 0.0327(11) Uani 1 1 d .
C27 C -0.1635(3) 0.5292(2) -0.4787(2) 0.0283(10) Uani 1 1 d .
H27A H -0.1132 0.4967 -0.4829 0.034 Uiso 1 1 calc R
C18 C 0.0352(4) -0.3445(3) -0.3703(3) 0.0383(12) Uani 1 1 d .
H18A H 0.0067 -0.3745 -0.4120 0.046 Uiso 1 1 calc R
C16 C 0.1241(4) -0.3389(3) -0.2444(3) 0.0379(12) Uani 1 1 d .
H16A H 0.1549 -0.3654 -0.2011 0.045 Uiso 1 1 calc R
O5 O 0.0877(3) -0.46775(19) -0.30387(18) 0.0610(12) Uani 1 1 d .
C17 C 0.0824(4) -0.3840(3) -0.3058(3) 0.0351(12) Uani 1 1 d .

loop_
_atom_site_aniso_label
_atom_site_aniso_U_11
_atom_site_aniso_U_22
_atom_site_aniso_U_33
_atom_site_aniso_U_23
_atom_site_aniso_U_13
_atom_site_aniso_U_12
Pb1 0.04154(12) 0.02206(10) 0.02983(11) 0.00128(8) 0.01551(8) 0.00280(8)
O1 0.045(2) 0.0287(17) 0.059(2) 0.0076(16) 0.0186(18) 0.0091(15)
O2 0.068(3) 0.042(2) 0.0318(19) 0.0098(16) 0.0139(18) 0.0059(18)
O3 0.032(2) 0.067(2) 0.0331(19) 0.0113(17) 0.0105(16) -0.0019(17)
O4 0.042(2) 0.050(2) 0.0301(18) 0.0107(16) 0.0066(16) 0.0071(17)
N1 0.034(2) 0.027(2) 0.027(2) -0.0014(16) 0.0080(18) 0.0011(16)
N2 0.033(2) 0.0217(19) 0.029(2) 0.0036(16) 0.0109(17) 0.0050(16)
N3 0.037(2) 0.024(2) 0.025(2) -0.0016(17) 0.0070(17) 0.0003(17)
N4 0.029(2) 0.0245(19) 0.0241(19) 0.0024(16) 0.0033(16) 0.0020(16)
C1 0.033(3) 0.030(3) 0.036(3) -0.011(2) 0.009(2) -0.001(2)
C2 0.033(3) 0.040(3) 0.026(2) -0.003(2) -0.001(2) 0.003(2)
C3 0.032(3) 0.030(3) 0.029(3) 0.006(2) 0.005(2) 0.004(2)
C4 0.027(2) 0.024(2) 0.024(2) -0.0018(19) 0.0075(19) 0.0012(19)
C5 0.025(2) 0.021(2) 0.029(2) -0.0012(19) 0.011(2) 0.0006(18)
C6 0.029(3) 0.021(2) 0.026(2) 0.0001(18) 0.007(2) 0.0016(18)
C7 0.026(2) 0.026(2) 0.024(2) 0.000(2) 0.0088(19) 0.0033(19)
C8 0.040(3) 0.031(3) 0.027(3) -0.003(2) 0.003(2) 0.000(2)
C9 0.042(3) 0.037(3) 0.027(2) -0.001(2) 0.003(2) 0.000(2)
C10 0.046(3) 0.035(3) 0.027(3) 0.005(2) 0.007(2) 0.007(2)
C11 0.027(2) 0.025(2) 0.025(2) 0.0007(19) 0.0120(18) 0.0024(19)
C12 0.025(2) 0.023(2) 0.024(2) -0.0045(19) 0.0064(18) 0.0007(18)
C13 0.033(3) 0.021(2) 0.034(3) -0.0023(19) 0.013(2) -0.0018(18)
C14 0.025(3) 0.021(2) 0.029(2) 0.0019(19) 0.009(2) 0.0001(18)
C15 0.039(3) 0.027(2) 0.026(2) -0.005(2) 0.006(2) -0.003(2)
C19 0.040(3) 0.029(3) 0.030(3) 0.002(2) 0.007(2) -0.002(2)
C20 0.029(3) 0.030(3) 0.040(3) 0.004(2) 0.006(2) -0.003(2)
C21 0.027(3) 0.022(2) 0.031(2) -0.0003(19) 0.007(2) -0.0046(18)
C22 0.031(3) 0.035(3) 0.034(3) -0.001(2) 0.013(2) -0.003(2)
C23 0.031(3) 0.037(3) 0.044(3) 0.003(2) 0.007(2) 0.014(2)
C24 0.032(3) 0.032(3) 0.037(3) 0.008(2) 0.008(2) 0.006(2)
C25 0.025(3) 0.028(2) 0.031(2) 0.0006(19) 0.010(2) -0.0034(19)
C26 0.039(3) 0.023(2) 0.032(3) -0.003(2) 0.009(2) -0.001(2)
C27 0.022(2) 0.025(2) 0.036(3) -0.002(2) 0.008(2) -0.0018(18)
C18 0.043(3) 0.032(3) 0.035(3) -0.011(2) 0.008(2) -0.009(2)
C16 0.046(3) 0.031(3) 0.034(3) 0.010(2) 0.010(2) 0.000(2)
O5 0.098(3) 0.0176(17) 0.053(2) -0.0072(16) 0.009(2) -0.0117(18)
C17 0.042(3) 0.022(2) 0.042(3) -0.002(2) 0.016(2) -0.005(2)

loop_
_atom_type_symbol
_atom_type_description
_atom_type_scat_dispersion_real
_atom_type_scat_dispersion_imag
_atom_type_scat_source
C C 0.0033 0.0016 'International Tables Vol C Tables 4.2.6.8 and 6.1.1.4'
H H 0.0000 0.0000 'International Tables Vol C Tables 4.2.6.8 and 6.1.1.4'
N N 0.0061 0.0033 'International Tables Vol C Tables 4.2.6.8 and 6.1.1.4'
O O 0.0106 0.0060 'International Tables Vol C Tables 4.2.6.8 and 6.1.1.4'
Pb Pb -3.3944 10.1111 'International Tables Vol C Tables 4.2.6.8 and 6.1.1.4'

loop_
_geom_angle_atom_site_label_1
_geom_angle_atom_site_label_2
_geom_angle_atom_site_label_3
_geom_angle
_geom_angle_site_symmetry_1
_geom_angle_site_symmetry_3
O3 Pb1 O1 77.72(14) 5_564 .
O3 Pb1 N2 81.45(13) 5_564 .
O1 Pb1 N2 80.02(12) . .
O3 Pb1 O4 52.20(12) 5_564 5_564
O1 Pb1 O4 129.92(13) . 5_564
N2 Pb1 O4 91.60(11) . 5_564
O3 Pb1 N1 125.61(12) 5_564 .
O1 Pb1 N1 129.78(11) . .
N2 Pb1 N1 63.80(14) . .
O4 Pb1 N1 86.71(12) 5_564 .
O3 Pb1 C26 25.96(12) 5_564 5_564
O1 Pb1 C26 103.66(15) . 5_564
N2 Pb1 C26 86.97(12) . 5_564
O4 Pb1 C26 26.27(12) 5_564 5_564
N1 Pb1 C26 107.67(13) . 5_564
C20 O1 Pb1 115.4(3) . .
C26 O3 Pb1 97.0(3) . 5_564
C26 O4 Pb1 88.9(3) . 5_564
C1 N1 C12 118.0(4) . .
C1 N1 Pb1 123.8(3) . .
C12 N1 Pb1 118.1(3) . .
C10 N2 C11 119.0(4) . .
C10 N2 Pb1 118.5(3) . .
C11 N2 Pb1 122.4(3) . .
C13 N3 C6 104.5(3) . .
C13 N4 C5 106.6(3) . .
C13 N4 H4A 123.1 . .
C5 N4 H4A 129.3 . .
N1 C1 C2 123.4(4) . .
N1 C1 H1A 118.3 . .
C2 C1 H1A 118.3 . .
C3 C2 C1 119.5(4) . .
C3 C2 H2A 120.3 . .
C1 C2 H2A 120.3 . .
C2 C3 C4 119.4(4) . .
C2 C3 H3A 120.3 . .
C4 C3 H3A 120.3 . .
C3 C4 C12 118.0(4) . .
C3 C4 C5 125.9(4) . .
C12 C4 C5 116.1(4) . .
C6 C5 N4 105.7(3) . .
C6 C5 C4 123.8(4) . .
N4 C5 C4 130.5(4) . .
C5 C6 N3 110.8(4) . .
C5 C6 C7 120.8(4) . .
N3 C6 C7 128.4(4) . .
C8 C7 C11 117.6(4) . .
C8 C7 C6 124.3(4) . .
C11 C7 C6 118.1(4) . .
C9 C8 C7 120.0(4) . .
C9 C8 H8A 120.0 . .
C7 C8 H8A 120.0 . .
C8 C9 C10 119.5(4) . .
C8 C9 H9A 120.3 . .
C10 C9 H9A 120.3 . .
N2 C10 C9 122.4(4) . .
N2 C10 H10A 118.8 . .
C9 C10 H10A 118.8 . .
N2 C11 C7 121.6(4) . .
N2 C11 C12 118.5(4) . .
C7 C11 C12 119.9(4) . .
N1 C12 C4 121.7(4) . .
N1 C12 C11 117.0(4) . .
C4 C12 C11 121.3(4) . .
N3 C13 N4 112.3(4) . .
N3 C13 C14 125.1(4) . .
N4 C13 C14 122.6(4) . .
C19 C14 C15 118.0(4) . .
C19 C14 C13 121.1(4) . .
C15 C14 C13 120.9(4) . .
C16 C15 C14 121.0(4) . .
C16 C15 H15A 119.5 . .
C14 C15 H15A 119.5 . .
C14 C19 C18 121.6(4) . .
C14 C19 H19A 119.2 . .
C18 C19 H19A 119.2 . .
O2 C20 O1 124.7(4) . .
O2 C20 C21 118.7(4) . .
O1 C20 C21 116.6(4) . .
C22 C21 C27 119.2(4) . .
C22 C21 C20 120.8(4) . .
C27 C21 C20 120.0(4) . .
C23 C22 C21 120.7(4) . .
C23 C22 H22A 119.6 . .
C21 C22 H22A 119.6 . .
C22 C23 C24 119.9(4) . .
C22 C23 H23A 120.1 . .
C24 C23 H23A 120.1 . .
C25 C24 C23 119.7(4) . .
C25 C24 H24A 120.1 . .
C23 C24 H24A 120.1 . .
C24 C25 C27 120.0(4) . .
C24 C25 C26 120.5(4) . .
C27 C25 C26 119.4(4) . .
O3 C26 O4 121.8(4) . .
O3 C26 C25 118.6(4) . .
O4 C26 C25 119.6(4) . .
O3 C26 Pb1 57.0(2) . 5_564
O4 C26 Pb1 64.9(3) . 5_564
C25 C26 Pb1 175.2(3) . 5_564
C21 C27 C25 120.3(4) . .
C21 C27 H27A 119.8 . .
C25 C27 H27A 119.8 . .
C19 C18 C17 119.2(4) . .
C19 C18 H18A 120.4 . .
C17 C18 H18A 120.4 . .
C15 C16 C17 120.3(4) . .
C15 C16 H16A 119.8 . .
C17 C16 H16A 119.8 . .
O5 C17 C16 120.5(4) . .
O5 C17 C18 119.7(4) . .
C16 C17 C18 119.8(4) . .

loop_
_geom_bond_atom_site_label_1
_geom_bond_atom_site_label_2
_geom_bond_distance
_geom_bond_site_symmetry_2
Pb1 O3 2.408(4) 5_564
Pb1 O1 2.463(5) .
Pb1 N2 2.497(4) .
Pb1 O4 2.579(4) 5_564
Pb1 N1 2.642(4) .
Pb1 C26 2.849(5) 5_564
O1 C20 1.259(5) .
O2 C20 1.250(5) .
O3 C26 1.257(6) .
O3 Pb1 2.408(4) 5_564
O4 C26 1.261(5) .
O4 Pb1 2.579(4) 5_564
N1 C1 1.330(5) .
N1 C12 1.361(5) .
N2 C10 1.325(5) .
N2 C11 1.361(5) .
N3 C13 1.320(5) .
N3 C6 1.389(5) .
N4 C13 1.372(5) .
N4 C5 1.379(5) .
N4 H4A 0.7777 .
C1 C2 1.381(6) .
C1 H1A 0.9300 .
C2 C3 1.354(6) .
C2 H2A 0.9300 .
C3 C4 1.403(6) .
C3 H3A 0.9300 .
C4 C12 1.406(6) .
C4 C5 1.425(6) .
C5 C6 1.368(6) .
C6 C7 1.421(6) .
C7 C8 1.394(6) .
C7 C11 1.415(6) .
C8 C9 1.362(6) .
C8 H8A 0.9300 .
C9 C10 1.394(6) .
C9 H9A 0.9300 .
C10 H10A 0.9300 .
C11 C12 1.452(6) .
C13 C14 1.468(6) .
C14 C19 1.380(6) .
C14 C15 1.393(6) .
C15 C16 1.369(6) .
C15 H15A 0.9300 .
C19 C18 1.383(6) .
C19 H19A 0.9300 .
C20 C21 1.501(6) .
C21 C22 1.387(6) .
C21 C27 1.388(6) .
C22 C23 1.380(6) .
C22 H22A 0.9300 .
C23 C24 1.394(7) .
C23 H23A 0.9300 .
C24 C25 1.382(6) .
C24 H24A 0.9300 .
C25 C27 1.391(6) .
C25 C26 1.506(6) .
C26 Pb1 2.849(5) 5_564
C27 H27A 0.9300 .
C18 C17 1.389(7) .
C18 H18A 0.9300 .
C16 C17 1.377(6) .
C16 H16A 0.9300 .
O5 C17 1.370(5) .
